data_4061882
_journal_name_full Organometallics
_journal_year 2003
_chemical_formula_sum 'C24 H21 Fe O2 P'
_chemical_formula_weight 428.23
_space_group_IT_number 14
_symmetry_cell_setting monoclinic
_symmetry_space_group_name_Hall '-P 2ybc'
_symmetry_space_group_name_H-M 'P 1 21/c 1'
_cell_angle_alpha 90.
_cell_angle_beta 93.523(1)
_cell_angle_gamma 90.
_cell_formula_units_Z 4
_cell_length_a 15.3279(3)
_cell_length_b 8.0463(1)
_cell_length_c 16.4122(3)
_cell_measurement_temperature 150
_cell_volume 2020.34(6)
_diffrn_ambient_temperature 150
_exptl_crystal_density_diffrn 1.408
_cod_original_sg_symbol_H-M 'P 21/c'
_cod_database_code 4061882

loop_
_symmetry_equiv_pos_as_xyz
'x, y, z'
'-x, y+1/2, -z+1/2'
'-x, -y, -z'
'x, -y-1/2, z-1/2'

loop_
_atom_site_label
_atom_site_type_symbol
_atom_site_fract_x
_atom_site_fract_y
_atom_site_fract_z
_atom_site_U_iso_or_equiv
_atom_site_adp_type
_atom_site_occupancy
_atom_site_symmetry_multiplicity
_atom_site_calc_flag
_atom_site_refinement_flags
_atom_site_disorder_assembly
_atom_site_disorder_group
Fe Fe 0.268966(15) -0.08226(3) 0.459970(14) 0.02164(9) Uani 1 1 d . . .
P P 0.27870(3) 0.28857(5) 0.35563(3) 0.02394(11) Uani 1 1 d . . .
O1 O 0.03331(8) 0.32285(17) 0.46335(9) 0.0382(3) Uani 1 1 d . . .
O2 O 0.10274(10) 0.47646(19) 0.55987(10) 0.0486(4) Uani 1 1 d . . .
H90 H -0.051(2) 0.457(4) 0.4449(19) 0.098(11) Uiso 1 1 d . . .
C1 C 0.17473(11) 0.0945(2) 0.46069(10) 0.0221(3) Uani 1 1 d . . .
C2 C 0.22080(11) 0.1046(2) 0.38684(10) 0.0219(3) Uani 1 1 d . . .
C3 C 0.21011(11) -0.0521(2) 0.34610(10) 0.0245(4) Uani 1 1 d . . .
H3 H 0.2332 -0.0808 0.2969 0.029 Uiso 1 1 calc R . .
C4 C 0.15833(11) -0.1563(2) 0.39356(11) 0.0272(4) Uani 1 1 d . . .
H4 H 0.1419 -0.2650 0.3810 0.033 Uiso 1 1 calc R . .
C5 C 0.13593(11) -0.0658(2) 0.46349(11) 0.0257(4) Uani 1 1 d . . .
H5 H 0.1017 -0.1047 0.5043 0.031 Uiso 1 1 calc R . .
C6 C 0.33847(13) -0.0711(2) 0.56971(12) 0.0348(4) Uani 1 1 d . . .
H6 H 0.3238 -0.0090 0.6146 0.042 Uiso 1 1 calc R . .
C7 C 0.39037(12) -0.0164(3) 0.50700(12) 0.0338(4) Uani 1 1 d . . .
H7 H 0.4160 0.0879 0.5035 0.041 Uiso 1 1 calc R . .
C8 C 0.39685(12) -0.1480(2) 0.45002(12) 0.0337(4) Uani 1 1 d . . .
H8 H 0.4272 -0.1451 0.4027 0.040 Uiso 1 1 calc R . .
C9 C 0.34875(13) -0.2847(2) 0.47839(12) 0.0352(4) Uani 1 1 d . . .
H9 H 0.3420 -0.3876 0.4530 0.042 Uiso 1 1 calc R . .
C10 C 0.31266(13) -0.2365(3) 0.55254(12) 0.0372(5) Uani 1 1 d . . .
H10 H 0.2781 -0.3024 0.5842 0.045 Uiso 1 1 calc R . .
C11 C 0.17105(11) 0.2273(2) 0.52434(10) 0.0253(4) Uani 1 1 d . . .
H11A H 0.2249 0.2909 0.5254 0.030 Uiso 1 1 calc R . .
H11B H 0.1680 0.1748 0.5773 0.030 Uiso 1 1 calc R . .
C12 C 0.09515(11) 0.3453(2) 0.51166(11) 0.0269(4) Uani 1 1 d . . .
C13 C 0.19490(11) 0.3862(2) 0.28607(10) 0.0256(4) Uani 1 1 d . . .
C14 C 0.11386(13) 0.3150(3) 0.26629(13) 0.0397(5) Uani 1 1 d . . .
H14 H 0.1008 0.2113 0.2874 0.048 Uiso 1 1 calc R . .
C15 C 0.05201(14) 0.3966(3) 0.21543(14) 0.0476(6) Uani 1 1 d . . .
H15 H -0.0023 0.3478 0.2033 0.057 Uiso 1 1 calc R . .
C16 C 0.07056(14) 0.5491(3) 0.18286(12) 0.0411(5) Uani 1 1 d . . .
H16 H 0.0294 0.6030 0.1482 0.049 Uiso 1 1 calc R . .
C17 C 0.15100(14) 0.6219(2) 0.20201(11) 0.0369(5) Uani 1 1 d . . .
H17 H 0.1640 0.7250 0.1801 0.044 Uiso 1 1 calc R . .
C18 C 0.21237(13) 0.5417(2) 0.25365(11) 0.0303(4) Uani 1 1 d . . .
H18 H 0.2659 0.5924 0.2668 0.036 Uiso 1 1 calc R . .
C19 C 0.35359(11) 0.2032(2) 0.28317(10) 0.0243(4) Uani 1 1 d . . .
C20 C 0.32896(12) 0.1681(2) 0.20196(11) 0.0315(4) Uani 1 1 d . . .
H20 H 0.2712 0.1841 0.1828 0.038 Uiso 1 1 calc R . .
C21 C 0.38920(13) 0.1097(2) 0.14921(12) 0.0367(5) Uani 1 1 d . . .
H21 H 0.3719 0.0883 0.0949 0.044 Uiso 1 1 calc R . .
C22 C 0.47456(14) 0.0834(2) 0.17718(13) 0.0402(5) Uani 1 1 d . . .
H22 H 0.5150 0.0435 0.1419 0.048 Uiso 1 1 calc R . .
C23 C 0.50000(14) 0.1161(3) 0.25748(14) 0.0481(6) Uani 1 1 d . . .
H23 H 0.5575 0.0967 0.2766 0.058 Uiso 1 1 calc R . .
C24 C 0.44047(12) 0.1777(3) 0.30986(12) 0.0364(4) Uani 1 1 d . . .
H24 H 0.4588 0.2024 0.3636 0.044 Uiso 1 1 calc R . .

loop_
_atom_site_aniso_label
_atom_site_aniso_U_11
_atom_site_aniso_U_22
_atom_site_aniso_U_33
_atom_site_aniso_U_23
_atom_site_aniso_U_13
_atom_site_aniso_U_12
Fe 0.02199(14) 0.02065(14) 0.02228(14) 0.00100(9) 0.00137(10) 0.00361(9)
P 0.0266(2) 0.0213(2) 0.0235(2) 0.00028(17) -0.00132(18) 0.00068(17)
O1 0.0321(7) 0.0347(7) 0.0461(8) -0.0159(6) -0.0113(6) 0.0120(6)
O2 0.0407(8) 0.0415(9) 0.0610(10) -0.0279(8) -0.0184(7) 0.0163(7)
C1 0.0186(8) 0.0244(8) 0.0228(8) 0.0010(7) -0.0014(6) 0.0049(6)
C2 0.0235(8) 0.0226(8) 0.0193(8) 0.0012(6) -0.0026(6) 0.0040(6)
C3 0.0283(9) 0.0254(9) 0.0195(8) -0.0028(7) -0.0011(7) 0.0011(7)
C4 0.0267(9) 0.0245(9) 0.0301(9) -0.0025(7) 0.0003(7) -0.0017(7)
C5 0.0214(9) 0.0306(9) 0.0252(9) 0.0014(7) 0.0019(7) 0.0002(7)
C6 0.0342(11) 0.0423(11) 0.0268(9) -0.0011(8) -0.0068(8) 0.0153(8)
C7 0.0237(9) 0.0361(10) 0.0405(11) -0.0008(9) -0.0062(8) 0.0049(8)
C8 0.0241(9) 0.0394(11) 0.0377(10) 0.0009(9) 0.0036(8) 0.0097(8)
C9 0.0366(11) 0.0263(10) 0.0428(11) 0.0024(8) 0.0021(9) 0.0130(8)
C10 0.0400(11) 0.0359(11) 0.0358(10) 0.0144(9) 0.0025(9) 0.0139(8)
C11 0.0229(9) 0.0282(9) 0.0247(8) -0.0024(7) 0.0008(7) 0.0046(7)
C12 0.0259(9) 0.0259(9) 0.0288(9) -0.0042(7) 0.0018(7) 0.0030(7)
C13 0.0277(9) 0.0262(9) 0.0229(8) 0.0013(7) 0.0028(7) 0.0057(7)
C14 0.0300(10) 0.0449(12) 0.0437(12) 0.0195(9) -0.0016(9) 0.0000(9)
C15 0.0280(11) 0.0669(15) 0.0476(13) 0.0214(11) -0.0011(9) 0.0048(10)
C16 0.0401(12) 0.0553(13) 0.0284(10) 0.0126(9) 0.0072(8) 0.0245(10)
C17 0.0540(13) 0.0297(10) 0.0280(10) 0.0064(8) 0.0103(9) 0.0150(9)
C18 0.0385(10) 0.0253(9) 0.0274(9) -0.0006(7) 0.0041(8) 0.0047(8)
C19 0.0244(9) 0.0201(8) 0.0282(9) 0.0040(7) 0.0009(7) -0.0019(6)
C20 0.0295(9) 0.0330(10) 0.0315(10) -0.0023(8) -0.0013(8) 0.0020(8)
C21 0.0463(12) 0.0328(10) 0.0316(10) -0.0039(8) 0.0079(9) -0.0029(8)
C22 0.0394(12) 0.0391(12) 0.0443(12) 0.0069(9) 0.0198(9) 0.0053(9)
C23 0.0236(10) 0.0730(16) 0.0481(13) 0.0118(11) 0.0068(9) 0.0050(10)
C24 0.0263(10) 0.0516(12) 0.0309(10) 0.0070(9) -0.0008(8) -0.0028(8)

loop_
_geom_bond_atom_site_label_1
_geom_bond_atom_site_label_2
_geom_bond_distance
_geom_bond_site_symmetry_2
_geom_bond_publ_flag
Fe C1 2.0279(16) . ?
Fe C2 2.0338(16) . ?
Fe C6 2.0374(18) . ?
Fe C3 2.0391(16) . ?
Fe C7 2.0403(18) . ?
Fe C10 2.0428(18) . ?
Fe C8 2.0466(18) . ?
Fe C4 2.0473(17) . ?
Fe C5 2.0479(17) . ?
Fe C9 2.0484(18) . ?
P C2 1.8161(17) . ?
P C19 1.8360(18) . ?
P C13 1.8410(17) . ?
O1 C12 1.211(2) . ?
O2 C12 1.320(2) . ?
C1 C5 1.422(2) . ?
C1 C2 1.442(2) . ?
C1 C11 1.498(2) . ?
C2 C3 1.432(2) . ?
C3 C4 1.420(2) . ?
C3 H3 0.9300 . ?
C4 C5 1.419(2) . ?
C4 H4 0.9300 . ?
C5 H5 0.9300 . ?
C6 C7 1.410(3) . ?
C6 C10 1.412(3) . ?
C6 H6 0.9300 . ?
C7 C8 1.420(3) . ?
C7 H7 0.9300 . ?
C8 C9 1.419(3) . ?
C8 H8 0.9300 . ?
C9 C10 1.421(3) . ?
C9 H9 0.9300 . ?
C10 H10 0.9300 . ?
C11 C12 1.506(2) . ?
C11 H11A 0.9700 . ?
C11 H11B 0.9700 . ?
C13 C14 1.388(3) . ?
C13 C18 1.392(2) . ?
C14 C15 1.389(3) . ?
C14 H14 0.9300 . ?
C15 C16 1.376(3) . ?
C15 H15 0.9300 . ?
C16 C17 1.383(3) . ?
C16 H16 0.9300 . ?
C17 C18 1.386(3) . ?
C17 H17 0.9300 . ?
C18 H18 0.9300 . ?
C19 C24 1.391(3) . ?
C19 C20 1.392(2) . ?
C20 C21 1.386(3) . ?
C20 H20 0.9300 . ?
C21 C22 1.376(3) . ?
C21 H21 0.9300 . ?
C22 C23 1.377(3) . ?
C22 H22 0.9300 . ?
C23 C24 1.383(3) . ?
C23 H23 0.9300 . ?
C24 H24 0.9300 . ?
